data_1543746
loop_
_publ_author_name
'Braun, Christina A.'
'Zomerman, Derek'
'de Aguiar, Inara'
'Qi, Yanyu'
'Delgado, William Torres'
'Ferguson, Michael J.'
'McDonald, Robert'
'de Souza, Gabriel L. C.'
'He, Gang'
'Brown, Alex'
'Rivard, Eric'

_publ_section_title
;
 Probing the nature of peripheral boryl groups within luminescent
 tellurophenes.
;
_journal_name_full 'Faraday discussions'
_journal_page_first 255
_journal_page_last 268
_journal_paper_doi 10.1039/c6fd00172f
_journal_volume 196
_journal_year 2017
_chemical_formula_moiety 'C28 H32 B2 O4, C7 H8'
_chemical_formula_sum 'C35 H40 B2 O4'
_chemical_formula_weight 546.29
_space_group_crystal_system triclinic
_space_group_IT_number 2
_space_group_name_Hall '-P 1'
_space_group_name_H-M_alt 'P -1'
_symmetry_space_group_name_Hall '-P 1'
_symmetry_space_group_name_H-M 'P -1'
_atom_sites_solution_hydrogens geom
_audit_creation_method SHELXL-2014/7
_audit_update_record
;
2016-06-23 deposited with the CCDC.
2016-07-28 downloaded from the CCDC.
;
_cell_angle_alpha 92.3795(18)
_cell_angle_beta 95.9413(18)
_cell_angle_gamma 110.1138(17)
_cell_formula_units_Z 1
_cell_length_a 6.3523(2)
_cell_length_b 8.0207(2)
_cell_length_c 16.3894(4)
_cell_measurement_reflns_used 4771
_cell_measurement_temperature 173(2)
_cell_measurement_theta_max 72.15
_cell_measurement_theta_min 2.72
_cell_volume 777.24(4)
_computing_cell_refinement 'Bruker SAINT'
_computing_data_collection 'Bruker APEX2'
_computing_data_reduction 'Bruker SAINT'
_computing_molecular_graphics 'Bruker SHELXTL'
_computing_publication_material 'Bruker SHELXTL'
_computing_structure_refinement 'SHELXL-2014/7 (Sheldrick, 2014)'
_computing_structure_solution 'SHELXT-2014 (Sheldrick 2014)'
_diffrn_ambient_temperature 173(2)
_diffrn_measured_fraction_theta_full 0.967
_diffrn_measured_fraction_theta_max 0.963
_diffrn_measurement_device_type 'Bruker APEX-II CCD'
_diffrn_measurement_method '\f and \w scans'
_diffrn_radiation_type CuK\a
_diffrn_radiation_wavelength 1.54178
_diffrn_reflns_av_R_equivalents 0.0549
_diffrn_reflns_av_unetI/netI 0.0721
_diffrn_reflns_Laue_measured_fraction_full 0.967
_diffrn_reflns_Laue_measured_fraction_max 0.963
_diffrn_reflns_limit_h_max 7
_diffrn_reflns_limit_h_min -7
_diffrn_reflns_limit_k_max 9
_diffrn_reflns_limit_k_min -9
_diffrn_reflns_limit_l_max 19
_diffrn_reflns_limit_l_min -17
_diffrn_reflns_number 5411
_diffrn_reflns_point_group_measured_fraction_full 0.967
_diffrn_reflns_point_group_measured_fraction_max 0.963
_diffrn_reflns_theta_full 67.679
_diffrn_reflns_theta_max 72.290
_diffrn_reflns_theta_min 2.720
_exptl_absorpt_coefficient_mu 0.575
_exptl_absorpt_correction_T_max 1.0000
_exptl_absorpt_correction_T_min 0.6597
_exptl_absorpt_correction_type numerical
_exptl_absorpt_process_details 'SADABS 2014/5'
_exptl_crystal_colour colourless
_exptl_crystal_density_diffrn 1.167
_exptl_crystal_description plate
_exptl_crystal_F_000 292
_exptl_crystal_recrystallization_method 'Re-crystallisation from solvent'
_exptl_crystal_size_max 0.257
_exptl_crystal_size_mid 0.197
_exptl_crystal_size_min 0.028
_refine_diff_density_max 0.462
_refine_diff_density_min -0.265
_refine_diff_density_rms 0.057
_refine_ls_extinction_method none
_refine_ls_goodness_of_fit_ref 1.046
_refine_ls_hydrogen_treatment constr
_refine_ls_matrix_type full
_refine_ls_number_parameters 206
_refine_ls_number_reflns 2953
_refine_ls_number_restraints 0
_refine_ls_restrained_S_all 1.046
_refine_ls_R_factor_all 0.0740
_refine_ls_R_factor_gt 0.0605
_refine_ls_shift/su_max 0.000
_refine_ls_shift/su_mean 0.000
_refine_ls_structure_factor_coef Fsqd
_refine_ls_weighting_details 'w=1/[\s^2^(Fo^2^)+(0.0978P)^2^+0.2157P] where P=(Fo^2^+2Fc^2^)/3'
_refine_ls_weighting_scheme calc
_refine_ls_wR_factor_gt 0.1701
_refine_ls_wR_factor_ref 0.1826
_reflns_Friedel_coverage 0.000
_reflns_number_gt 2310
_reflns_number_total 2953
_reflns_threshold_expression 'I > 2\s(I)'
_cod_data_source_file c6fd00172f2.cif
_cod_data_source_block riv15d7
_cod_depositor_comments 'Adding full bibliography for 1543746--1543748.cif.'
_cod_database_code 1543746
_shelx_shelxl_version_number 2014/7
_shelx_space_group_comment
; 
The symmetry employed for this shelxl refinement is uniquely defined 
by the following loop, which should always be used as a source of 
symmetry information in preference to the above space-group names. 
They are only intended as comments. 
;
_shelx_estimated_absorpt_t_min 0.866
_shelx_estimated_absorpt_t_max 0.984

loop_
_space_group_symop_operation_xyz
'x, y, z'
'-x, -y, -z'

loop_
_atom_site_label
_atom_site_type_symbol
_atom_site_fract_x
_atom_site_fract_y
_atom_site_fract_z
_atom_site_U_iso_or_equiv
_atom_site_adp_type
_atom_site_occupancy
_atom_site_site_symmetry_order
_atom_site_calc_flag
_atom_site_refinement_flags_posn
_atom_site_refinement_flags_adp
_atom_site_refinement_flags_occupancy
_atom_site_disorder_assembly
_atom_site_disorder_group
O1 O 0.3482(2) 0.41080(17) 0.12711(9) 0.0296(4) Uani 1 1 d . . . . .
O2 O 0.6844(2) 0.64268(18) 0.13217(9) 0.0300(4) Uani 1 1 d . . . . .
C1 C 0.6536(3) 0.3535(3) 0.05177(13) 0.0302(5) Uani 1 1 d . . . . .
C2 C 0.7359(3) 0.2661(3) 0.01427(13) 0.0302(5) Uani 1 1 d . . . . .
C3 C 0.8423(4) 0.1612(3) -0.03046(13) 0.0379(5) Uani 1 1 d . . . . .
H3A H 0.9674 0.2434 -0.0564 0.045 Uiso 1 1 calc R U . . .
H3B H 0.7298 0.0838 -0.0751 0.045 Uiso 1 1 calc R U . . .
C4 C 0.9347(3) 0.0457(2) 0.02315(11) 0.0262(4) Uani 1 1 d . . . . .
H4A H 1.0352 0.1207 0.0711 0.031 Uiso 1 1 calc R U . . .
H4B H 0.8076 -0.0459 0.0441 0.031 Uiso 1 1 calc R U . . .
C5 C 0.3383(3) 0.5554(2) 0.17381(12) 0.0252(4) Uani 1 1 d . . . . .
C6 C 0.5414(3) 0.6959(2) 0.17642(12) 0.0249(4) Uani 1 1 d . . . . .
C7 C 0.5811(3) 0.8593(3) 0.21709(12) 0.0277(4) Uani 1 1 d . . . . .
H7 H 0.7214 0.9539 0.2177 0.033 Uiso 1 1 calc R U . . .
C8 C 0.4081(3) 0.8819(3) 0.25751(12) 0.0268(4) Uani 1 1 d . . . . .
C9 C 0.2040(3) 0.7371(3) 0.25462(13) 0.0305(4) Uani 1 1 d . . . . .
H9 H 0.0868 0.7520 0.2824 0.037 Uiso 1 1 calc R U . . .
C10 C 0.1666(4) 0.5728(3) 0.21286(14) 0.0316(5) Uani 1 1 d . . . . .
H10 H 0.0272 0.4769 0.2116 0.038 Uiso 1 1 calc R U . . .
C11 C 0.4386(4) 1.0591(3) 0.30493(13) 0.0318(5) Uani 1 1 d . . . . .
C12 C 0.6431(5) 1.2139(3) 0.28217(19) 0.0513(7) Uani 1 1 d . . . . .
H12A H 0.6221 1.2271 0.2230 0.077 Uiso 1 1 calc R U . . .
H12B H 0.6548 1.3248 0.3130 0.077 Uiso 1 1 calc R U . . .
H12C H 0.7818 1.1880 0.2961 0.077 Uiso 1 1 calc R U . . .
C13 C 0.4751(6) 1.0417(4) 0.39646(16) 0.0585(8) Uani 1 1 d . . . . .
H13A H 0.4946 1.1550 0.4267 0.088 Uiso 1 1 calc R U . . .
H13B H 0.3437 0.9478 0.4124 0.088 Uiso 1 1 calc R U . . .
H13C H 0.6107 1.0109 0.4095 0.088 Uiso 1 1 calc R U . . .
C14 C 0.2304(4) 1.1129(3) 0.28358(18) 0.0484(6) Uani 1 1 d . . . . .
H14A H 0.2085 1.1238 0.2242 0.073 Uiso 1 1 calc R U . . .
H14B H 0.0964 1.0217 0.2994 0.073 Uiso 1 1 calc R U . . .
H14C H 0.2536 1.2275 0.3135 0.073 Uiso 1 1 calc R U . . .
B B 0.5608(4) 0.4683(3) 0.10234(14) 0.0280(5) Uani 1 1 d . . . . .
C1S C 0.3611(8) 0.4205(6) 0.5170(3) 0.0543(15) Uani 0.5 1 d G . P A -1
C2S C 0.3677(9) 0.5033(6) 0.4440(3) 0.051(3) Uani 0.5 1 d G . P A -1
H2S H 0.2315 0.4873 0.4094 0.062 Uiso 0.5 1 calc R U P A -1
C3S C 0.5737(13) 0.6096(6) 0.4216(3) 0.070(2) Uani 0.5 1 d G . P A -1
H3S H 0.5783 0.6662 0.3717 0.084 Uiso 0.5 1 calc R U P A -1
C4S C 0.7731(9) 0.6330(6) 0.4721(4) 0.085(4) Uani 0.5 1 d G . P A -1
H4S H 0.9138 0.7056 0.4568 0.103 Uiso 0.5 1 calc R U P A -1
C5S C 0.7664(8) 0.5501(7) 0.5451(4) 0.075(3) Uani 0.5 1 d G . P A -1
H5S H 0.9027 0.5661 0.5797 0.090 Uiso 0.5 1 calc R U P A -1
C6S C 0.5604(11) 0.4439(6) 0.5676(2) 0.049(2) Uani 0.5 1 d G . P A -1
H6S H 0.5559 0.3872 0.6175 0.059 Uiso 0.5 1 calc R U P A -1
C7S C 0.1425(18) 0.3046(15) 0.5401(10) 0.108(4) Uani 0.5 1 d . . P A -1
H7SA H 0.0186 0.3199 0.5041 0.130 Uiso 0.5 1 calc R U P A -1
H7SB H 0.1315 0.3370 0.5974 0.130 Uiso 0.5 1 calc R U P A -1
H7SC H 0.1326 0.1799 0.5342 0.130 Uiso 0.5 1 calc R U P A -1

loop_
_atom_site_aniso_label
_atom_site_aniso_U_11
_atom_site_aniso_U_22
_atom_site_aniso_U_33
_atom_site_aniso_U_23
_atom_site_aniso_U_13
_atom_site_aniso_U_12
O1 0.0315(8) 0.0255(7) 0.0326(8) -0.0024(5) 0.0036(6) 0.0118(6)
O2 0.0249(7) 0.0334(7) 0.0341(8) -0.0040(6) 0.0059(6) 0.0135(6)
C1 0.0339(11) 0.0331(10) 0.0285(11) 0.0010(8) 0.0019(8) 0.0186(8)
C2 0.0353(11) 0.0340(10) 0.0261(10) 0.0030(8) 0.0022(8) 0.0188(9)
C3 0.0552(14) 0.0499(12) 0.0258(11) 0.0038(9) 0.0089(9) 0.0390(11)
C4 0.0310(10) 0.0279(9) 0.0233(10) -0.0001(7) 0.0032(7) 0.0151(8)
C5 0.0275(10) 0.0262(9) 0.0240(10) 0.0007(7) 0.0010(7) 0.0127(7)
C6 0.0221(9) 0.0307(9) 0.0243(10) 0.0001(7) 0.0022(7) 0.0128(7)
C7 0.0235(9) 0.0310(9) 0.0271(10) -0.0042(8) -0.0015(7) 0.0098(7)
C8 0.0283(10) 0.0340(10) 0.0206(10) -0.0015(7) -0.0011(7) 0.0159(8)
C9 0.0301(10) 0.0388(10) 0.0274(10) 0.0012(8) 0.0076(8) 0.0174(8)
C10 0.0275(10) 0.0327(10) 0.0345(11) 0.0041(8) 0.0067(8) 0.0096(8)
C11 0.0353(11) 0.0370(10) 0.0268(11) -0.0063(8) 0.0001(8) 0.0194(9)
C12 0.0530(16) 0.0370(12) 0.0634(18) -0.0074(11) 0.0090(13) 0.0159(11)
C13 0.095(2) 0.0541(15) 0.0311(14) -0.0085(11) -0.0047(13) 0.0373(16)
C14 0.0485(15) 0.0442(13) 0.0585(17) -0.0055(11) -0.0004(12) 0.0270(11)
B 0.0333(12) 0.0301(10) 0.0249(11) 0.0000(8) -0.0009(8) 0.0179(9)
C1S 0.080(4) 0.051(3) 0.049(4) -0.008(3) 0.010(3) 0.045(3)
C2S 0.091(7) 0.048(5) 0.032(3) 0.000(3) 0.000(4) 0.048(6)
C3S 0.127(8) 0.064(5) 0.043(4) 0.003(3) 0.013(4) 0.063(5)
C4S 0.088(8) 0.057(6) 0.116(9) -0.011(5) 0.052(8) 0.022(5)
C5S 0.098(6) 0.070(5) 0.067(5) -0.023(4) -0.005(5) 0.050(5)
C6S 0.076(6) 0.047(4) 0.034(4) 0.000(3) 0.000(3) 0.035(5)
C7S 0.088(7) 0.081(7) 0.164(12) -0.002(7) 0.059(8) 0.028(6)

loop_
_atom_type_symbol
_atom_type_description
_atom_type_scat_dispersion_real
_atom_type_scat_dispersion_imag
_atom_type_scat_source
C C 0.0181 0.0091 'International Tables Vol C Tables 4.2.6.8 and 6.1.1.4'
H H 0.0000 0.0000 'International Tables Vol C Tables 4.2.6.8 and 6.1.1.4'
B B 0.0090 0.0039 'International Tables Vol C Tables 4.2.6.8 and 6.1.1.4'
O O 0.0492 0.0322 'International Tables Vol C Tables 4.2.6.8 and 6.1.1.4'

loop_
_geom_angle_atom_site_label_1
_geom_angle_atom_site_label_2
_geom_angle_atom_site_label_3
_geom_angle
_geom_angle_site_symmetry_1
B O1 C5 104.98(15) .
C6 O2 B 105.01(15) .
C2 C1 B 177.0(2) .
C1 C2 C3 178.6(2) .
C2 C3 C4 113.94(17) .
C4 C4 C3 112.4(2) 2_755
C10 C5 C6 120.96(18) .
C10 C5 O1 129.94(18) .
C6 C5 O1 109.10(16) .
C7 C6 O2 128.33(17) .
C7 C6 C5 122.62(17) .
O2 C6 C5 109.04(16) .
C6 C7 C8 117.87(18) .
C7 C8 C9 118.56(18) .
C7 C8 C11 121.33(18) .
C9 C8 C11 120.11(17) .
C10 C9 C8 122.77(18) .
C5 C10 C9 117.22(19) .
C13 C11 C8 109.51(18) .
C13 C11 C14 110.2(2) .
C8 C11 C14 110.43(18) .
C13 C11 C12 108.4(2) .
C8 C11 C12 112.12(17) .
C14 C11 C12 106.1(2) .
O1 B O2 111.87(17) .
O1 B C1 124.50(19) .
O2 B C1 123.58(19) .
C2S C1S C6S 120.0 .
C2S C1S C7S 120.1(8) .
C6S C1S C7S 119.9(8) .
C1S C2S C3S 120.0 .
C4S C3S C2S 120.0 .
C3S C4S C5S 120.0 .
C6S C5S C4S 120.0 .
C5S C6S C1S 120.0 .

loop_
_geom_bond_atom_site_label_1
_geom_bond_atom_site_label_2
_geom_bond_distance
_geom_bond_site_symmetry_2
O1 B 1.379(3) .
O1 C5 1.386(2) .
O2 C6 1.382(2) .
O2 B 1.386(3) .
C1 C2 1.194(3) .
C1 B 1.514(3) .
C2 C3 1.464(3) .
C3 C4 1.520(3) .
C4 C4 1.518(3) 2_755
C5 C10 1.364(3) .
C5 C6 1.386(3) .
C6 C7 1.375(3) .
C7 C8 1.399(3) .
C8 C9 1.407(3) .
C8 C11 1.533(3) .
C9 C10 1.391(3) .
C11 C13 1.514(3) .
C11 C14 1.538(3) .
C11 C12 1.548(3) .
C1S C2S 1.3900 .
C1S C6S 1.3900 .
C1S C7S 1.479(10) .
C2S C3S 1.3900 .
C3S C4S 1.3900 .
C4S C5S 1.3900 .
C5S C6S 1.3900 .

loop_
_geom_torsion_atom_site_label_1
_geom_torsion_atom_site_label_2
_geom_torsion_atom_site_label_3
_geom_torsion_atom_site_label_4
_geom_torsion
_geom_torsion_site_symmetry_4
C2 C3 C4 C4 -173.9(2) 2_755
B O1 C5 C10 179.5(2) .
B O1 C5 C6 0.1(2) .
B O2 C6 C7 -178.5(2) .
B O2 C6 C5 0.7(2) .
C10 C5 C6 C7 -0.7(3) .
O1 C5 C6 C7 178.76(17) .
C10 C5 C6 O2 -179.99(18) .
O1 C5 C6 O2 -0.6(2) .
O2 C6 C7 C8 179.59(18) .
C5 C6 C7 C8 0.4(3) .
C6 C7 C8 C9 0.1(3) .
C6 C7 C8 C11 179.49(18) .
C7 C8 C9 C10 -0.4(3) .
C11 C8 C9 C10 -179.78(19) .
C6 C5 C10 C9 0.4(3) .
O1 C5 C10 C9 -178.92(19) .
C8 C9 C10 C5 0.2(3) .
C7 C8 C11 C13 -104.5(2) .
C9 C8 C11 C13 74.9(3) .
C7 C8 C11 C14 134.0(2) .
C9 C8 C11 C14 -46.7(3) .
C7 C8 C11 C12 15.9(3) .
C9 C8 C11 C12 -164.7(2) .
C5 O1 B O2 0.4(2) .
C5 O1 B C1 177.89(18) .
C6 O2 B O1 -0.7(2) .
C6 O2 B C1 -178.25(19) .
C6S C1S C2S C3S 0.0 .
C7S C1S C2S C3S -178.8(8) .
C1S C2S C3S C4S 0.0 .
C2S C3S C4S C5S 0.0 .
C3S C4S C5S C6S 0.0 .
C4S C5S C6S C1S 0.0 .
C2S C1S C6S C5S 0.0 .
C7S C1S C6S C5S 178.8(8) .
